data_2219924
loop_
_publ_author_name
'Martin, David P.'
'LaDuca, Robert L.'

_publ_section_title
;
 4,4'-Iminodipyridinium bis(hydrogen phthalate)
;
_journal_coeditor_code LH2702
_journal_issue 11
_journal_name_full 'Acta Crystallographica Section E'
_journal_page_first o2153
_journal_paper_doi 10.1107/S1600536808031681
_journal_volume 64
_journal_year 2008
_chemical_formula_iupac 'C10 H11 N3 2+ , 2C8 H5 O4 -'
_chemical_formula_moiety 'C10 H11 N3 2+ , 2C8 H5 O4 -'
_chemical_formula_sum 'C26 H21 N3 O8'
_chemical_formula_weight 503.46
_chemical_name_systematic
;
4,4'-Iminodipyridinium bis(hydrogen phthalate)
;
_space_group_IT_number 1
_symmetry_cell_setting triclinic
_symmetry_space_group_name_Hall 'P 1'
_symmetry_space_group_name_H-M 'P 1'
_atom_sites_solution_hydrogens geom
_atom_sites_solution_primary direct
_atom_sites_solution_secondary difmap
_audit_creation_method SHELXL97
_cell_angle_alpha 85.673(5)
_cell_angle_beta 85.186(5)
_cell_angle_gamma 68.834(4)
_cell_formula_units_Z 1
_cell_length_a 7.858(2)
_cell_length_b 8.101(2)
_cell_length_c 9.601(3)
_cell_measurement_reflns_used 6282
_cell_measurement_temperature 293(2)
_cell_measurement_theta_max 28.04
_cell_measurement_theta_min 2.13
_cell_volume 567.3(3)
_computing_cell_refinement 'SAINT-Plus (Bruker, 2003)'
_computing_data_collection 'SMART (Bruker, 2001)'
_computing_data_reduction 'SAINT-Plus (Bruker, 2003)'
_computing_molecular_graphics 'CrystalMaker (Palmer, 2005)'
_computing_publication_material 'SHELXL97 (Sheldrick, 2008)'
_computing_structure_refinement 'SHELXL97 (Sheldrick, 2008)'
_computing_structure_solution 'SHELXS97 (Sheldrick, 2008)'
_diffrn_ambient_temperature 293(2)
_diffrn_measured_fraction_theta_full 0.997
_diffrn_measured_fraction_theta_max 0.915
_diffrn_measurement_device_type 'Bruker SMART 1K'
_diffrn_measurement_method \w
_diffrn_radiation_monochromator graphite
_diffrn_radiation_source 'fine-focus sealed tube'
_diffrn_radiation_type MoK\a
_diffrn_radiation_wavelength 0.71073
_diffrn_reflns_av_R_equivalents 0.0144
_diffrn_reflns_av_sigmaI/netI 0.0150
_diffrn_reflns_limit_h_max 10
_diffrn_reflns_limit_h_min -10
_diffrn_reflns_limit_k_max 10
_diffrn_reflns_limit_k_min -10
_diffrn_reflns_limit_l_max 12
_diffrn_reflns_limit_l_min -12
_diffrn_reflns_number 6282
_diffrn_reflns_theta_full 25.00
_diffrn_reflns_theta_max 28.04
_diffrn_reflns_theta_min 2.13
_diffrn_standards_decay_% 0
_diffrn_standards_number 0
_exptl_absorpt_coefficient_mu 0.111
_exptl_absorpt_correction_T_max 0.967
_exptl_absorpt_correction_T_min 0.831
_exptl_absorpt_correction_type multi-scan
_exptl_absorpt_process_details '(SADABS; Sheldrick, 1996)'
_exptl_crystal_colour colourless
_exptl_crystal_density_diffrn 1.474
_exptl_crystal_density_method 'not measured'
_exptl_crystal_description block
_exptl_crystal_F_000 262
_exptl_crystal_size_max 0.75
_exptl_crystal_size_mid 0.60
_exptl_crystal_size_min 0.30
_refine_diff_density_max 0.558
_refine_diff_density_min -0.316
_refine_ls_extinction_method none
_refine_ls_goodness_of_fit_ref 1.059
_refine_ls_hydrogen_treatment mixed
_refine_ls_matrix_type full
_refine_ls_number_parameters 349
_refine_ls_number_reflns 2513
_refine_ls_number_restraints 6
_refine_ls_restrained_S_all 1.058
_refine_ls_R_factor_all 0.0657
_refine_ls_R_factor_gt 0.0600
_refine_ls_shift/su_max 0.000
_refine_ls_shift/su_mean 0.000
_refine_ls_structure_factor_coef Fsqd
_refine_ls_weighting_details 'calc w = 1/[\s^2^(Fo^2^)+(0.0871P)^2^+0.2863P] where P=(Fo^2^+2Fc^2^)/3'
_refine_ls_weighting_scheme calc
_refine_ls_wR_factor_gt 0.1632
_refine_ls_wR_factor_ref 0.1699
_reflns_number_gt 2269
_reflns_number_total 2513
_reflns_threshold_expression I>2\s(I)
_cod_data_source_file lh2702.cif
_cod_data_source_block I
_cod_database_code 2219924
_cod_database_fobs_code 2219924

loop_
_symmetry_equiv_pos_as_xyz
'x, y, z'

loop_
_atom_site_type_symbol
_atom_site_label
_atom_site_fract_x
_atom_site_fract_y
_atom_site_fract_z
_atom_site_U_iso_or_equiv
_atom_site_adp_type
_atom_site_calc_flag
_atom_site_refinement_flags
_atom_site_occupancy
O O1 -0.9711(7) 0.8965(7) 1.1049(4) 0.0832(14) Uani d . 1
O O2 -0.7469(5) 0.7612(6) 1.2383(5) 0.0712(12) Uani d . 1
O O3 -0.6750(5) 0.5656(7) 1.4411(6) 0.0824(14) Uani d . 1
H H3A -0.691(11) 0.624(10) 1.337(9) 0.099 Uiso d . 1
O O4 -0.8021(6) 0.3983(6) 1.5649(5) 0.0780(13) Uani d . 1
O O5 0.3019(7) 1.2225(8) 0.2453(5) 0.0926(17) Uani d . 1
O O6 0.0684(5) 1.3566(6) 0.1220(5) 0.0709(12) Uani d . 1
H H7A 0.043(9) 1.430(9) 0.028(8) 0.085 Uiso d . 1
O O7 -0.0087(5) 1.5473(6) -0.0843(5) 0.0802(13) Uani d . 1
O O8 0.1036(5) 1.7269(5) -0.2062(4) 0.0654(10) Uani d . 1
N N1 -0.6896(8) 0.9599(7) 0.9469(5) 0.0655(14) Uani d D 1
H H1N -0.780(6) 0.944(9) 0.995(6) 0.079 Uiso d D 1
N N2 -0.0792(9) 1.2304(7) 0.3688(5) 0.0760(18) Uani d D 1
H H2N -0.047(10) 1.285(8) 0.299(5) 0.091 Uiso d D 1
N N3 -0.2299(5) 0.9798(5) 0.7185(4) 0.0495(8) Uani d D 1
H H3N -0.121(5) 0.902(6) 0.751(6) 0.059 Uiso d D 1
C C1 -0.7118(7) 1.0624(9) 0.8305(7) 0.0714(17) Uani d . 1
H H1 -0.8289 1.1282 0.8031 0.086 Uiso calc R 1
C C2 -0.5601(8) 1.0716(7) 0.7497(5) 0.0605(14) Uani d . 1
H H2 -0.5747 1.1424 0.6674 0.073 Uiso calc R 1
C C3 -0.3924(6) 0.9770(7) 0.7916(5) 0.0533(12) Uani d . 1
C C4 -0.3767(8) 0.8754(8) 0.9177(6) 0.0689(16) Uani d . 1
H H4 -0.2625 0.8122 0.9517 0.083 Uiso calc R 1
C C5 -0.5320(10) 0.8709(8) 0.9894(6) 0.0713(16) Uani d . 1
H H5 -0.5226 0.8009 1.0718 0.086 Uiso calc R 1
C C6 0.0413(8) 1.1117(8) 0.4402(7) 0.0668(15) Uani d . 1
H H6 0.1643 1.0811 0.4115 0.080 Uiso calc R 1
C C7 -0.0060(7) 1.0321(7) 0.5539(6) 0.0607(13) Uani d . 1
H H7 0.0843 0.9471 0.6042 0.073 Uiso calc R 1
C C8 -0.1878(8) 1.0729(6) 0.5996(5) 0.0517(11) Uani d . 1
C C9 -0.3186(7) 1.1998(8) 0.5237(6) 0.0618(14) Uani d . 1
H H9 -0.4424 1.2313 0.5500 0.074 Uiso calc R 1
C C10 -0.2574(9) 1.2797(8) 0.4051(6) 0.0697(15) Uani d . 1
H H10 -0.3414 1.3673 0.3517 0.084 Uiso calc R 1
C C11 -1.0440(6) 0.7547(6) 1.3134(4) 0.0392(9) Uani d . 1
C C12 -1.2276(6) 0.8392(7) 1.2857(5) 0.0508(11) Uani d . 1
H H12 -1.2573 0.9150 1.2065 0.061 Uiso calc R 1
C C13 -1.3670(7) 0.8140(8) 1.3720(7) 0.0642(14) Uani d . 1
H H13 -1.4881 0.8714 1.3502 0.077 Uiso calc R 1
C C14 -1.3265(7) 0.7059(8) 1.4877(6) 0.0639(15) Uani d . 1
H H14 -1.4203 0.6922 1.5477 0.077 Uiso calc R 1
C C15 -1.1462(7) 0.6149(7) 1.5178(5) 0.0547(12) Uani d . 1
H H15 -1.1207 0.5380 1.5967 0.066 Uiso calc R 1
C C16 -1.0025(6) 0.6360(5) 1.4328(4) 0.0384(9) Uani d . 1
C C17 -0.9122(7) 0.8067(6) 1.2125(5) 0.0493(11) Uani d . 1
C C18 -0.8166(7) 0.5225(7) 1.4825(6) 0.0586(12) Uani d . 1
C C21 0.3638(5) 1.3702(5) 0.0345(4) 0.0391(9) Uani d . 1
C C22 0.5473(7) 1.2878(7) 0.0605(5) 0.0535(12) Uani d . 1
H H22 0.5797 1.2125 0.1396 0.064 Uiso calc R 1
C C23 0.6836(7) 1.3158(8) -0.0294(7) 0.0640(14) Uani d . 1
H H23 0.8060 1.2567 -0.0120 0.077 Uiso calc R 1
C C24 0.6362(7) 1.4317(9) -0.1449(6) 0.0632(14) Uani d . 1
H H24 0.7259 1.4535 -0.2048 0.076 Uiso calc R 1
C C25 0.4570(7) 1.5131(7) -0.1694(5) 0.0539(12) Uani d . 1
H H25 0.4265 1.5892 -0.2483 0.065 Uiso calc R 1
C C26 0.3158(6) 1.4886(6) -0.0825(4) 0.0420(9) Uani d . 1
C C27 0.2367(8) 1.3142(7) 0.1443(5) 0.0548(12) Uani d . 1
C C28 0.1238(6) 1.5967(6) -0.1279(5) 0.0488(10) Uani d . 1

loop_
_atom_site_aniso_label
_atom_site_aniso_U_11
_atom_site_aniso_U_22
_atom_site_aniso_U_33
_atom_site_aniso_U_12
_atom_site_aniso_U_13
_atom_site_aniso_U_23
O1 0.080(3) 0.110(4) 0.055(2) -0.037(3) 0.000(2) 0.034(2)
O2 0.044(2) 0.090(3) 0.076(3) -0.0278(18) 0.0088(17) 0.023(2)
O3 0.0427(19) 0.099(3) 0.106(3) -0.030(2) -0.022(2) 0.032(3)
O4 0.081(3) 0.072(3) 0.072(3) -0.020(2) -0.018(2) 0.032(2)
O5 0.083(3) 0.134(5) 0.058(2) -0.047(3) 0.000(2) 0.048(3)
O6 0.046(2) 0.083(3) 0.079(3) -0.0271(18) 0.0162(18) 0.022(2)
O7 0.0424(18) 0.088(3) 0.108(3) -0.0269(18) -0.0145(19) 0.040(2)
O8 0.054(2) 0.064(2) 0.071(2) -0.0164(17) -0.0107(17) 0.0269(18)
N1 0.071(3) 0.081(3) 0.061(3) -0.051(3) 0.032(2) -0.020(2)
N2 0.125(5) 0.062(3) 0.051(2) -0.054(3) 0.037(3) 0.000(2)
N3 0.0458(17) 0.056(2) 0.0426(18) -0.0175(15) 0.0023(14) 0.0135(15)
C1 0.040(3) 0.084(4) 0.082(4) -0.008(3) -0.013(2) -0.014(3)
C2 0.084(4) 0.056(3) 0.039(2) -0.024(3) -0.011(2) 0.018(2)
C3 0.045(2) 0.070(3) 0.050(3) -0.028(2) 0.0135(19) -0.015(2)
C4 0.063(3) 0.066(3) 0.051(3) 0.006(2) -0.005(2) 0.010(2)
C5 0.098(5) 0.059(3) 0.049(3) -0.025(3) 0.005(3) 0.018(2)
C6 0.054(3) 0.066(3) 0.083(4) -0.028(2) 0.018(3) -0.015(3)
C7 0.049(3) 0.067(3) 0.057(3) -0.009(2) -0.007(2) -0.003(2)
C8 0.076(3) 0.043(2) 0.038(2) -0.027(2) 0.011(2) 0.0008(17)
C9 0.044(2) 0.078(4) 0.063(3) -0.021(2) 0.007(2) -0.014(3)
C10 0.082(4) 0.058(3) 0.058(3) -0.012(3) -0.018(3) 0.014(2)
C11 0.037(2) 0.048(2) 0.0359(19) -0.0200(17) -0.0010(16) 0.0031(16)
C12 0.040(2) 0.059(3) 0.051(3) -0.016(2) -0.0064(19) 0.009(2)
C13 0.036(2) 0.077(4) 0.077(4) -0.018(2) -0.004(2) 0.002(3)
C14 0.047(3) 0.078(4) 0.076(4) -0.037(3) 0.015(2) -0.001(3)
C15 0.060(3) 0.065(3) 0.048(3) -0.036(2) 0.006(2) 0.009(2)
C16 0.041(2) 0.041(2) 0.038(2) -0.0194(17) -0.0055(16) 0.0053(16)
C17 0.054(3) 0.055(3) 0.041(2) -0.025(2) 0.0030(19) 0.0045(19)
C18 0.054(3) 0.057(3) 0.064(3) -0.019(2) -0.012(2) 0.009(2)
C21 0.038(2) 0.040(2) 0.039(2) -0.0150(16) -0.0002(16) 0.0020(16)
C22 0.051(3) 0.058(3) 0.052(3) -0.020(2) -0.016(2) 0.014(2)
C23 0.034(2) 0.077(3) 0.083(4) -0.024(2) -0.004(2) 0.002(3)
C24 0.047(3) 0.088(4) 0.061(3) -0.037(3) 0.015(2) 0.004(3)
C25 0.050(3) 0.065(3) 0.049(3) -0.027(2) -0.001(2) 0.014(2)
C26 0.0350(19) 0.052(2) 0.041(2) -0.0199(17) 0.0055(16) -0.0010(18)
C27 0.062(3) 0.058(3) 0.045(2) -0.026(2) 0.015(2) 0.004(2)
C28 0.042(2) 0.051(2) 0.051(2) -0.0165(18) -0.0068(18) 0.013(2)

loop_
_atom_type_symbol
_atom_type_description
_atom_type_scat_dispersion_real
_atom_type_scat_dispersion_imag
_atom_type_scat_source
C C 0.0033 0.0000 'International Tables Vol C Tables 4.2.6.8 and 6.1.1.4'
H H 0.0000 0.0000 'International Tables Vol C Tables 4.2.6.8 and 6.1.1.4'
N N 0.0061 0.0000 'International Tables Vol C Tables 4.2.6.8 and 6.1.1.4'
O O 0.0106 0.0000 'International Tables Vol C Tables 4.2.6.8 and 6.1.1.4'

loop_
_geom_angle_atom_site_label_1
_geom_angle_atom_site_label_2
_geom_angle_atom_site_label_3
_geom_angle
C17 O2 H3A 114(4)
C18 O3 H3A 110(4)
C27 O6 H7A 109(4)
C28 O7 H7A 109(3)
C5 N1 C1 121.9(5)
C5 N1 H1N 116(5)
C1 N1 H1N 122(5)
C6 N2 C10 122.0(5)
C6 N2 H2N 120(5)
C10 N2 H2N 118(5)
C8 N3 C3 135.3(4)
C8 N3 H3N 108(4)
C3 N3 H3N 117(4)
N1 C1 C2 119.9(5)
N1 C1 H1 120.0
C2 C1 H1 120.0
C3 C2 C1 119.2(5)
C3 C2 H2 120.4
C1 C2 H2 120.4
C2 C3 C4 118.6(5)
C2 C3 N3 123.6(5)
C4 C3 N3 117.8(5)
C5 C4 C3 118.6(5)
C5 C4 H4 120.7
C3 C4 H4 120.7
N1 C5 C4 121.8(5)
N1 C5 H5 119.1
C4 C5 H5 119.1
N2 C6 C7 121.3(5)
N2 C6 H6 119.4
C7 C6 H6 119.4
C6 C7 C8 121.1(5)
C6 C7 H7 119.4
C8 C7 H7 119.4
C9 C8 C7 118.2(4)
C9 C8 N3 123.2(5)
C7 C8 N3 118.5(5)
C8 C9 C10 117.3(5)
C8 C9 H9 121.4
C10 C9 H9 121.4
N2 C10 C9 120.1(5)
N2 C10 H10 119.9
C9 C10 H10 119.9
C12 C11 C16 117.7(4)
C12 C11 C17 114.6(4)
C16 C11 C17 127.7(4)
C13 C12 C11 122.2(4)
C13 C12 H12 118.9
C11 C12 H12 118.9
C14 C13 C12 119.7(5)
C14 C13 H13 120.2
C12 C13 H13 120.2
C13 C14 C15 120.4(5)
C13 C14 H14 119.8
C15 C14 H14 119.8
C14 C15 C16 121.4(5)
C14 C15 H15 119.3
C16 C15 H15 119.3
C15 C16 C11 118.6(4)
C15 C16 C18 113.1(4)
C11 C16 C18 128.3(4)
O1 C17 O2 121.0(5)
O1 C17 C11 118.5(5)
O2 C17 C11 120.5(4)
O4 C18 O3 120.8(5)
O4 C18 C16 119.8(5)
O3 C18 C16 119.3(5)
C22 C21 C26 118.9(4)
C22 C21 C27 112.6(4)
C26 C21 C27 128.5(4)
C21 C22 C23 121.3(4)
C21 C22 H22 119.4
C23 C22 H22 119.4
C24 C23 C22 119.6(5)
C24 C23 H23 120.2
C22 C23 H23 120.2
C25 C24 C23 118.9(4)
C25 C24 H24 120.5
C23 C24 H24 120.5
C24 C25 C26 123.4(4)
C24 C25 H25 118.3
C26 C25 H25 118.3
C25 C26 C21 117.8(4)
C25 C26 C28 114.7(4)
C21 C26 C28 127.5(3)
O5 C27 O6 121.4(5)
O5 C27 C21 119.0(5)
O6 C27 C21 119.4(4)
O8 C28 O7 122.3(5)
O8 C28 C26 118.4(4)
O7 C28 C26 119.3(4)

loop_
_geom_bond_atom_site_label_1
_geom_bond_atom_site_label_2
_geom_bond_distance
O1 C17 1.238(6)
O2 C17 1.257(6)
O2 H3A 1.37(9)
O3 C18 1.305(7)
O3 H3A 1.07(9)
O4 C18 1.210(6)
O5 C27 1.206(7)
O6 C27 1.273(7)
O6 H7A 1.03(8)
O7 C28 1.273(6)
O7 H7A 1.37(8)
O8 C28 1.218(6)
N1 C5 1.271(9)
N1 C1 1.325(9)
N1 H1N 0.86(6)
N2 C6 1.282(9)
N2 C10 1.333(9)
N2 H2N 0.85(6)
N3 C8 1.403(5)
N3 C3 1.411(5)
N3 H3N 0.92(5)
C1 C2 1.389(9)
C1 H1 0.9300
C2 C3 1.342(8)
C2 H2 0.9300
C3 C4 1.400(7)
C4 C5 1.361(9)
C4 H4 0.9300
C5 H5 0.9300
C6 C7 1.321(9)
C6 H6 0.9300
C7 C8 1.385(7)
C7 H7 0.9300
C8 C9 1.376(8)
C9 C10 1.403(8)
C9 H9 0.9300
C10 H10 0.9300
C11 C12 1.395(6)
C11 C16 1.420(6)
C11 C17 1.507(6)
C12 C13 1.383(7)
C12 H12 0.9300
C13 C14 1.347(8)
C13 H13 0.9300
C14 C15 1.385(8)
C14 H14 0.9300
C15 C16 1.391(6)
C15 H15 0.9300
C16 C18 1.513(7)
C21 C22 1.388(6)
C21 C26 1.404(6)
C21 C27 1.547(6)
C22 C23 1.391(7)
C22 H22 0.9300
C23 C24 1.382(9)
C23 H23 0.9300
C24 C25 1.355(8)
C24 H24 0.9300
C25 C26 1.394(6)
C25 H25 0.9300
C26 C28 1.527(6)

loop_
_geom_hbond_atom_site_label_D
_geom_hbond_atom_site_label_H
_geom_hbond_atom_site_label_A
_geom_hbond_site_symmetry_A
_geom_hbond_distance_DH
_geom_hbond_distance_HA
_geom_hbond_distance_DA
_geom_hbond_angle_DHA
_geom_hbond_publ_flag
O3 H3A O2 . 1.07(9) 1.37(9) 2.386(6) 155(7) y
O6 H7A O7 . 1.03(8) 1.37(8) 2.396(6) 172(7) y
N1 H1N O1 . 0.86(6) 1.90(6) 2.757(6) 177(7) y
N2 H2N O6 . 0.85(6) 2.00(6) 2.834(5) 167(7) y
N3 H3N O8 1_546 0.92(5) 1.88(5) 2.794(5) 172(5) y

loop_
_geom_torsion_atom_site_label_1
_geom_torsion_atom_site_label_2
_geom_torsion_atom_site_label_3
_geom_torsion_atom_site_label_4
_geom_torsion
C5 N1 C1 C2 1.5(9)
N1 C1 C2 C3 -0.6(9)
C1 C2 C3 C4 -1.4(8)
C1 C2 C3 N3 -178.7(5)
C8 N3 C3 C2 3.8(8)
C8 N3 C3 C4 -173.6(5)
C2 C3 C4 C5 2.7(9)
N3 C3 C4 C5 -179.9(5)
C1 N1 C5 C4 -0.2(10)
C3 C4 C5 N1 -1.9(10)
C10 N2 C6 C7 0.1(10)
N2 C6 C7 C8 0.5(9)
C6 C7 C8 C9 -0.4(8)
C6 C7 C8 N3 178.0(5)
C3 N3 C8 C9 1.6(8)
C3 N3 C8 C7 -176.7(5)
C7 C8 C9 C10 -0.3(8)
N3 C8 C9 C10 -178.6(5)
C6 N2 C10 C9 -0.8(9)
C8 C9 C10 N2 0.9(9)
C16 C11 C12 C13 1.7(7)
C17 C11 C12 C13 -176.5(5)
C11 C12 C13 C14 0.6(9)
C12 C13 C14 C15 -2.4(9)
C13 C14 C15 C16 1.9(9)
C14 C15 C16 C11 0.4(7)
C14 C15 C16 C18 -179.0(5)
C12 C11 C16 C15 -2.2(6)
C17 C11 C16 C15 175.9(5)
C12 C11 C16 C18 177.2(5)
C17 C11 C16 C18 -4.8(8)
C12 C11 C17 O1 -10.2(7)
C16 C11 C17 O1 171.7(5)
C12 C11 C17 O2 169.0(5)
C16 C11 C17 O2 -9.0(8)
C15 C16 C18 O4 17.3(7)
C11 C16 C18 O4 -162.1(5)
C15 C16 C18 O3 -159.4(5)
C11 C16 C18 O3 21.3(8)
C26 C21 C22 C23 -2.2(8)
C27 C21 C22 C23 177.6(5)
C21 C22 C23 C24 1.9(9)
C22 C23 C24 C25 -1.3(10)
C23 C24 C25 C26 1.2(10)
C24 C25 C26 C21 -1.4(8)
C24 C25 C26 C28 178.6(5)
C22 C21 C26 C25 1.9(7)
C27 C21 C26 C25 -177.9(5)
C22 C21 C26 C28 -178.1(5)
C27 C21 C26 C28 2.1(8)
C22 C21 C27 O5 6.8(7)
C26 C21 C27 O5 -173.4(6)
C22 C21 C27 O6 -168.9(5)
C26 C21 C27 O6 10.9(8)
C25 C26 C28 O8 -20.4(7)
C21 C26 C28 O8 159.6(5)
C25 C26 C28 O7 158.8(5)
C21 C26 C28 O7 -21.2(8)

loop_
_cod_related_entry_id
_cod_related_entry_database
_cod_related_entry_code
1 ChemSpider 30655645
